data_1528493
loop_
_publ_author_name
'Foo, M.L.'
'Huang, Q.'
'Cava, R.J.'
'Lynn, J.W.'
'Hagemann, I.S.'
'Lee, W.-L.'
'Ong, N.P.'
'Klimczuk, T.'

_publ_section_title
;
 Synthesis, structure and physical properties of Ru ferrites: Ba M Ru5 O11
 (M = Li and Cu) and Ba M'2 Ru4 O11 (M' = Mn, Fe and Co)
;
_journal_name_full 'Journal of Solid State Chemistry'
_journal_page_first 563
_journal_page_last 572
_journal_volume 179
_journal_year 2006
_chemical_formula_sum 'Ba O3 Ru'
_chemical_name_systematic 'Ba Ru O3'
_space_group_IT_number 166
_symmetry_space_group_name_Hall '-R 3 2"'
_symmetry_space_group_name_H-M 'R -3 m :H'
_cell_angle_alpha 90
_cell_angle_beta 90
_cell_angle_gamma 120
_cell_formula_units_Z 9
_cell_length_a 5.7554
_cell_length_b 5.7554
_cell_length_c 21.621
_cell_volume 620.237
_citation_journal_id_ASTM JSSCBI
_cod_data_source_file Foo_JSSCBI_2006_933.cif
_cod_data_source_block Ba1O3Ru1
_cod_original_cell_volume 620.2367
_cod_original_formula_sum 'Ba1 O3 Ru1'
_cod_database_code 1528493

loop_
_symmetry_equiv_pos_as_xyz
x,y,z
-y,x-y,z
-x+y,-x,z
y,x,-z
-x,-x+y,-z
x-y,-y,-z
-x,-y,-z
y,-x+y,-z
x-y,x,-z
-y,-x,z
x,x-y,z
-x+y,y,z
x+2/3,y+1/3,z+1/3
-y+2/3,x-y+1/3,z+1/3
-x+y+2/3,-x+1/3,z+1/3
y+2/3,x+1/3,-z+1/3
-x+2/3,-x+y+1/3,-z+1/3
x-y+2/3,-y+1/3,-z+1/3
-x+2/3,-y+1/3,-z+1/3
y+2/3,-x+y+1/3,-z+1/3
x-y+2/3,x+1/3,-z+1/3
-y+2/3,-x+1/3,z+1/3
x+2/3,x-y+1/3,z+1/3
-x+y+2/3,y+1/3,z+1/3
x+1/3,y+2/3,z+2/3
-y+1/3,x-y+2/3,z+2/3
-x+y+1/3,-x+2/3,z+2/3
y+1/3,x+2/3,-z+2/3
-x+1/3,-x+y+2/3,-z+2/3
x-y+1/3,-y+2/3,-z+2/3
-x+1/3,-y+2/3,-z+2/3
y+1/3,-x+y+2/3,-z+2/3
x-y+1/3,x+2/3,-z+2/3
-y+1/3,-x+2/3,z+2/3
x+1/3,x-y+2/3,z+2/3
-x+y+1/3,y+2/3,z+2/3

loop_
_atom_site_label
_atom_site_type_symbol
_atom_site_fract_x
_atom_site_fract_y
_atom_site_fract_z
_atom_site_occupancy
_atom_site_U_iso_or_equiv
Ba1 Ba+2 0 0 0 1 0.0
Ru1 Ru+4 0 0 0.5 1 0.0
Ba2 Ba+2 0 0 0.218 1 0.0
O1 O-2 0.5 0 0 1 0.0
Ru2 Ru+4 0 0 0.367 1 0.0
O2 O-2 0.178 0.822 0.5555 1 0.0
